data_1534911
loop_
_publ_author_name
'Beck, J.'
'Schlueter, S.'
'Dolg, M.'

_publ_section_title
;
 (Bi4 Te4)(4+) - a cube-shaped, polycationic main group element cluster
;
_journal_name_full 'Angew. Chem. Int. ed.'
_journal_page_first 2287
_journal_page_last 2290
_journal_volume 40
_journal_year 2001
_chemical_formula_sum 'Al4 Bi4 Cl16 Te4'
_chemical_name_systematic '(Bi4 Te4) (Al Cl4)4'
_space_group_IT_number 82
_symmetry_space_group_name_Hall 'I -4'
_symmetry_space_group_name_H-M 'I -4'
_cell_angle_alpha 90
_cell_angle_beta 90
_cell_angle_gamma 90
_cell_formula_units_Z 2
_cell_length_a 12.2726
_cell_length_b 12.2726
_cell_length_c 11.4535
_cell_volume 1725.088
_citation_journal_id_ASTM ACIEF5
_cod_data_source_file Beck_ACIEF5_2001_113.cif
_cod_data_source_block Al4Bi4Cl16Te4
_cod_original_cell_volume 1725.089
_cod_database_code 1534911

loop_
_symmetry_equiv_pos_as_xyz
x,y,z
y,-x,-z
-x,-y,z
-y,x,-z
x+1/2,y+1/2,z+1/2
y+1/2,-x+1/2,-z+1/2
-x+1/2,-y+1/2,z+1/2
-y+1/2,x+1/2,-z+1/2

loop_
_atom_site_label
_atom_site_type_symbol
_atom_site_fract_x
_atom_site_fract_y
_atom_site_fract_z
_atom_site_occupancy
_atom_site_U_iso_or_equiv
Cl4 Cl-1 0.365 0.5776 0.232 1 0.0
Bi1 Bi+3 0.55723 0.16297 0.37424 1 0.0
Al1 Al+3 0.2996 0.4283 0.2888 1 0.0
Te1 Te-2 0.34293 0.05515 0.38905 1 0.0
Cl3 Cl-1 0.3878 0.3536 0.4291 1 0.0
Cl2 Cl-1 0.2963 0.3167 0.1455 1 0.0
Cl1 Cl-1 0.1388 0.4523 0.361 1 0.0
